data_4336909
loop_
_publ_author_name
'Ikuya Yamada'
'Hidenobu Etani'
'Kazuki Tsuchida'
'Shohei Marukawa'
'Naoaki Hayashi'
'Takateru Kawakami'
'Masaichiro Mizumaki'
'Kenya Ohgushi'
'Yoshihiro Kusano'
'Jungeun Kim'
'Naruki Tsuji'
'Ryoji Takahashi'
'Norimasa Nishiyama'
'Toru Inoue'
'Tetsuo Irifune'
'Mikio Takano'

_publ_section_title
;
 Control of Bond-Strain-Induced Electronic Phase Transitions in Iron
 Perovskites
;
_journal_name_full 'Inorganic Chemistry'
_journal_page_first 13751
_journal_page_last 13761
_journal_paper_doi 10.1021/ic402344m
_journal_volume 52
_journal_year 2013
_chemical_formula_sum 'Cu3 Fe4 La O12'
_chemical_formula_weight 744.916
_space_group_IT_number 204
_symmetry_cell_setting cubic
_symmetry_Int_Tables_number 204
_symmetry_space_group_name_Hall '-I 2 2 3'
_symmetry_space_group_name_H-M 'I m -3'
_cell_angle_alpha 90
_cell_angle_beta 90
_cell_angle_gamma 90
_cell_formula_units_Z 2
_cell_length_a 7.42008(6)
_cell_length_b 7.42008(6)
_cell_length_c 7.42008(6)
_cell_measurement_temperature 100
_cell_volume 408.532(6)
_computing_cell_refinement 'RIETAN-FP (Izumi and Momma, 2007)'
_computing_molecular_graphics 'VESTA (Momma and Izumi, 2008)'
_computing_structure_refinement 'RIETAN-FP (Izumi and Momma, 2007)'
_diffrn_ambient_temperature 100
_diffrn_radiation_wavelength 0.420850
_diffrn_source synchrotron
_exptl_crystal_density_diffrn 6.0557
_exptl_crystal_F_000 688.00
_pd_calc_method 'Rietveld Refinement'
_pd_char_colour grey
_pd_meas_2theta_range_inc 0.0100
_pd_meas_2theta_range_max 79.0900
_pd_meas_2theta_range_min 0.0000
_pd_meas_number_of_points 7910
_pd_meas_scan_method step
_pd_proc_2theta_range_inc 0.0100
_pd_proc_2theta_range_max 40.0000
_pd_proc_2theta_range_min 4.0000
_pd_proc_ls_background_function 'Legendre polynomials'
_pd_proc_ls_pref_orient_corr ' ?'
_pd_proc_ls_profile_function 'split pseudo-Voigt function'
_pd_proc_ls_prof_R_factor 0.05247
_pd_proc_ls_prof_wR_expected 0.06870
_pd_proc_ls_prof_wR_factor 0.06981
_pd_spec_mount_mode reflection
_pd_spec_shape flat_sheet
_refine_diff_density_max 0.1
_refine_diff_density_min -0.1
_refine_ls_extinction_method none
_refine_ls_goodness_of_fit_all 1.0162
_refine_ls_matrix_type full
_refine_ls_number_constraints 0
_refine_ls_number_parameters 29
_refine_ls_number_restraints 0
_refine_ls_R_factor_all 0.00916
_refine_ls_R_Fsqd_factor 0.00874
_refine_ls_R_I_factor 0.01172
_refine_ls_shift/su_max 0.0
_refine_ls_weighting_details 1/<i>y</i>~i~
_refine_ls_weighting_scheme sigma
_cod_data_source_file ic402344m_si_002_01.cif
_cod_data_source_block single_phase
_cod_original_cell_volume 408.531(6)
_cod_database_code 4336909

loop_
_symmetry_equiv_pos_site_id
_symmetry_equiv_pos_as_xyz
1 x,y,z
2 -x,-y,z
3 -x,y,-z
4 x,-y,-z
5 z,x,y
6 z,-x,-y
7 -z,-x,y
8 -z,x,-y
9 y,z,x
10 -y,z,-x
11 y,-z,-x
12 -y,-z,x
13 -x,-y,-z
14 x,y,-z
15 x,-y,z
16 -x,y,z
17 -z,-x,-y
18 -z,x,y
19 z,x,-y
20 z,-x,y
21 -y,-z,-x
22 y,-z,x
23 -y,z,x
24 y,z,-x
25 x+1/2,y+1/2,z+1/2
26 -x+1/2,-y+1/2,z+1/2
27 -x+1/2,y+1/2,-z+1/2
28 x+1/2,-y+1/2,-z+1/2
29 z+1/2,x+1/2,y+1/2
30 z+1/2,-x+1/2,-y+1/2
31 -z+1/2,-x+1/2,y+1/2
32 -z+1/2,x+1/2,-y+1/2
33 y+1/2,z+1/2,x+1/2
34 -y+1/2,z+1/2,-x+1/2
35 y+1/2,-z+1/2,-x+1/2
36 -y+1/2,-z+1/2,x+1/2
37 -x+1/2,-y+1/2,-z+1/2
38 x+1/2,y+1/2,-z+1/2
39 x+1/2,-y+1/2,z+1/2
40 -x+1/2,y+1/2,z+1/2
41 -z+1/2,-x+1/2,-y+1/2
42 -z+1/2,x+1/2,y+1/2
43 z+1/2,x+1/2,-y+1/2
44 z+1/2,-x+1/2,y+1/2
45 -y+1/2,-z+1/2,-x+1/2
46 y+1/2,-z+1/2,x+1/2
47 -y+1/2,z+1/2,x+1/2
48 y+1/2,z+1/2,-x+1/2

loop_
_atom_site_label
_atom_site_fract_x
_atom_site_fract_y
_atom_site_fract_z
_atom_site_occupancy
_atom_site_symmetry_multiplicity
_atom_site_Wyckoff_symbol
_atom_site_adp_type
_atom_site_U_iso_or_equiv
_atom_site_type_symbol
La 0 0 0 1 2 a Uiso 0.0005(1) La
Cu1 0 0.5 0.5 1 6 b Uiso 0.0040(1) Cu
Fe1 0.25 0.25 0.25 1 8 c Uiso 0.0017(1) Fe
O1 0 0.3108(3) 0.1699(3) 1 24 g Uiso 0.0014(5) O

loop_
_atom_type_symbol
_atom_type_description
_atom_type_scat_dispersion_real
_atom_type_scat_dispersion_imag
_atom_type_scat_source
La La3+ -1.5157 0.9652 'International Tables for Crystallography, Vol. C'
Cu Cu2+ 0.1908 0.4852 'International Tables for Crystallography, Vol. C'
Fe Fe3+ 0.1554 0.3160 'International Tables for Crystallography, Vol. C'
O O- -0.0011 0.0019 'International Tables for Crystallography, Vol. C'

loop_
_geom_angle_atom_site_label_1
_geom_angle_atom_site_label_2
_geom_angle_atom_site_label_3
_geom_angle
_geom_angle_site_symmetry_1
_geom_angle_site_symmetry_3
O1 La O1 180 1_555 4_555
O1 La O1 122.7(1) 1_555 2_555
O1 La O1 57.3(1) 1_555 3_555
O1 La O1 65.11(3) 1_555 5_555
O1 La O1 114.89(3) 1_555 8_555
O1 La O1 114.89(3) 1_555 6_555
O1 La O1 65.11(3) 1_555 7_555
O1 La O1 65.11(3) 1_555 9_555
O1 La O1 114.89(3) 1_555 12_555
O1 La O1 65.11(3) 1_555 10_555
O1 La O1 114.89(3) 1_555 11_555
O1 La O1 57.3(1) 4_555 2_555
O1 La O1 122.7(1) 4_555 3_555
O1 La O1 114.89(3) 4_555 5_555
O1 La O1 65.11(3) 4_555 8_555
O1 La O1 65.11(3) 4_555 6_555
O1 La O1 114.89(3) 4_555 7_555
O1 La O1 114.89(3) 4_555 9_555
O1 La O1 65.11(3) 4_555 12_555
O1 La O1 114.89(3) 4_555 10_555
O1 La O1 65.11(3) 4_555 11_555
O1 La O1 180 2_555 3_555
O1 La O1 65.11(3) 2_555 5_555
O1 La O1 114.89(3) 2_555 8_555
O1 La O1 114.89(3) 2_555 6_555
O1 La O1 65.11(3) 2_555 7_555
O1 La O1 114.89(3) 2_555 9_555
O1 La O1 65.11(3) 2_555 12_555
O1 La O1 114.89(3) 2_555 10_555
O1 La O1 65.11(3) 2_555 11_555
O1 La O1 114.89(3) 3_555 5_555
O1 La O1 65.11(3) 3_555 8_555
O1 La O1 65.11(3) 3_555 6_555
O1 La O1 114.89(3) 3_555 7_555
O1 La O1 65.11(3) 3_555 9_555
O1 La O1 114.89(3) 3_555 12_555
O1 La O1 65.11(3) 3_555 10_555
O1 La O1 114.89(3) 3_555 11_555
O1 La O1 180 5_555 8_555
O1 La O1 122.7(1) 5_555 6_555
O1 La O1 57.3(1) 5_555 7_555
O1 La O1 65.11(3) 5_555 9_555
O1 La O1 114.89(3) 5_555 12_555
O1 La O1 114.89(3) 5_555 10_555
O1 La O1 65.11(3) 5_555 11_555
O1 La O1 57.3(1) 8_555 6_555
O1 La O1 122.7(1) 8_555 7_555
O1 La O1 114.89(3) 8_555 9_555
O1 La O1 65.11(3) 8_555 12_555
O1 La O1 65.11(3) 8_555 10_555
O1 La O1 114.89(3) 8_555 11_555
O1 La O1 180 6_555 7_555
O1 La O1 65.11(3) 6_555 9_555
O1 La O1 114.89(3) 6_555 12_555
O1 La O1 114.89(3) 6_555 10_555
O1 La O1 65.11(3) 6_555 11_555
O1 La O1 114.89(3) 7_555 9_555
O1 La O1 65.11(3) 7_555 12_555
O1 La O1 65.11(3) 7_555 10_555
O1 La O1 114.89(3) 7_555 11_555
O1 La O1 180 9_555 12_555
O1 La O1 122.7(1) 9_555 10_555
O1 La O1 57.3(1) 9_555 11_555
O1 La O1 57.3(1) 12_555 10_555
O1 La O1 122.7(1) 12_555 11_555
O1 La O1 180 10_555 11_555
O1 Cu1 O1 83.8(1) 36_555 34_555
O1 Cu1 O1 180.0000(1) 36_555 33_455
O1 Cu1 O1 96.2(1) 36_555 35_455
O1 Cu1 O1 70.60(4) 36_555 1_555
O1 Cu1 O1 109.40(4) 36_555 2_565
O1 Cu1 O1 70.60(4) 36_555 3_556
O1 Cu1 O1 109.40(4) 36_555 4_566
O1 Cu1 O1 96.2(1) 34_555 33_455
O1 Cu1 O1 109.40(4) 34_555 1_555
O1 Cu1 O1 70.60(4) 34_555 2_565
O1 Cu1 O1 109.40(4) 34_555 3_556
O1 Cu1 O1 70.60(4) 34_555 4_566
O1 Cu1 O1 83.8(1) 33_455 35_455
O1 Cu1 O1 109.40(4) 33_455 1_555
O1 Cu1 O1 70.60(4) 33_455 2_565
O1 Cu1 O1 109.40(4) 33_455 3_556
O1 Cu1 O1 70.60(4) 33_455 4_566
O1 Cu1 O1 70.60(4) 35_455 1_555
O1 Cu1 O1 109.40(4) 35_455 2_565
O1 Cu1 O1 70.60(4) 35_455 3_556
O1 Cu1 O1 109.40(4) 35_455 4_566
O1 Cu1 O1 59.64(9) 1_555 2_565
O1 Cu1 O1 120.36(9) 1_555 3_556
O1 Cu1 O1 180 1_555 4_566
O1 Cu1 O1 180 2_565 3_556
O1 Cu1 O1 120.36(9) 2_565 4_566
O1 Cu1 O1 59.64(9) 3_556 4_566
O1 Fe1 O1 180 1_555 28_555
O1 Fe1 O1 90.0(1) 1_555 5_555
O1 Fe1 O1 90.0(1) 1_555 32_555
O1 Fe1 O1 90.0(1) 1_555 9_555
O1 Fe1 O1 90.0(1) 1_555 36_555
O1 Fe1 O1 90.0(1) 28_555 5_555
O1 Fe1 O1 90.0(1) 28_555 32_555
O1 Fe1 O1 90.0(1) 28_555 9_555
O1 Fe1 O1 90.0(1) 28_555 36_555
O1 Fe1 O1 180 5_555 32_555
O1 Fe1 O1 90.0(1) 5_555 9_555
O1 Fe1 O1 90.0(1) 5_555 36_555
O1 Fe1 O1 90.0(1) 32_555 9_555
O1 Fe1 O1 90.0(1) 32_555 36_555
O1 Fe1 O1 180 9_555 36_555
Cu1 O1 Fe1 111.50(6) 29_454 1_555
Cu1 O1 Fe1 111.50(6) 29_454 16_555
Cu1 O1 O1 48.09(7) 29_454 3_555
Cu1 O1 La 109.4(1) 29_454 1_555
Cu1 O1 O1 41.91(7) 29_454 2_565
Cu1 O1 Cu1 102.09(9) 29_454 1_555
Cu1 O1 O1 70.39(3) 29_454 32_555
Cu1 O1 O1 122.8(1) 29_454 36_555
Cu1 O1 O1 70.39(3) 29_454 30_455
Cu1 O1 O1 122.8(1) 29_454 35_455
Cu1 O1 O1 148.6(1) 29_454 5_555
Cu1 O1 O1 148.6(1) 29_454 7_555
Cu1 O1 O1 88.7(1) 29_454 9_555
Cu1 O1 O1 88.7(1) 29_454 10_555
Fe1 O1 Fe1 136.2(1) 1_555 16_555
Fe1 O1 O1 107.30(7) 1_555 3_555
Fe1 O1 La 86.83(7) 1_555 1_555
Fe1 O1 O1 103.03(6) 1_555 2_565
Fe1 O1 Cu1 81.61(7) 1_555 1_555
Fe1 O1 O1 45.01(5) 1_555 32_555
Fe1 O1 O1 45.01(5) 1_555 36_555
Fe1 O1 O1 154.3(1) 1_555 30_455
Fe1 O1 O1 102.39(9) 1_555 35_455
Fe1 O1 O1 44.99(5) 1_555 5_555
Fe1 O1 O1 96.9(1) 1_555 7_555
Fe1 O1 O1 44.99(5) 1_555 9_555
Fe1 O1 O1 143.66(8) 1_555 10_555
Fe1 O1 O1 107.30(7) 16_555 3_555
Fe1 O1 La 86.83(7) 16_555 1_555
Fe1 O1 O1 103.03(6) 16_555 2_565
Fe1 O1 Cu1 81.61(7) 16_555 1_555
Fe1 O1 O1 154.3(1) 16_555 32_555
Fe1 O1 O1 102.39(9) 16_555 36_555
Fe1 O1 O1 45.01(5) 16_555 30_455
Fe1 O1 O1 45.01(5) 16_555 35_455
Fe1 O1 O1 96.9(1) 16_555 5_555
Fe1 O1 O1 44.99(5) 16_555 7_555
Fe1 O1 O1 143.66(8) 16_555 9_555
Fe1 O1 O1 44.99(5) 16_555 10_555
O1 O1 La 61.34(5) 3_555 1_555
O1 O1 O1 90 3_555 2_565
O1 O1 Cu1 150.18(4) 3_555 1_555
O1 O1 O1 92.91(7) 3_555 32_555
O1 O1 O1 150.05(4) 3_555 36_555
O1 O1 O1 92.91(7) 3_555 30_455
O1 O1 O1 150.05(4) 3_555 35_455
O1 O1 O1 111.70(6) 3_555 5_555
O1 O1 O1 111.70(6) 3_555 7_555
O1 O1 O1 63.54(6) 3_555 9_555
O1 O1 O1 63.54(6) 3_555 10_555
La O1 O1 151.34(5) 1_555 2_565
La O1 Cu1 148.48(9) 1_555 1_555
La O1 O1 117.40(5) 1_555 32_555
La O1 O1 117.40(5) 1_555 36_555
La O1 O1 117.40(5) 1_555 30_455
La O1 O1 117.40(5) 1_555 35_455
La O1 O1 57.44(1) 1_555 5_555
La O1 O1 57.44(1) 1_555 7_555
La O1 O1 57.44(1) 1_555 9_555
La O1 O1 57.44(1) 1_555 10_555
O1 O1 Cu1 60.18(4) 2_565 1_555
O1 O1 O1 60.22(4) 2_565 32_555
O1 O1 O1 87.09(7) 2_565 36_555
O1 O1 O1 60.22(4) 2_565 30_455
O1 O1 O1 87.09(7) 2_565 35_455
O1 O1 O1 144.619(6) 2_565 5_555
O1 O1 O1 144.619(6) 2_565 7_555
O1 O1 O1 111.70(6) 2_565 9_555
O1 O1 O1 111.70(6) 2_565 10_555
Cu1 O1 O1 73.08(8) 1_555 32_555
Cu1 O1 O1 39.01(7) 1_555 36_555
Cu1 O1 O1 73.08(8) 1_555 30_455
Cu1 O1 O1 39.01(7) 1_555 35_455
Cu1 O1 O1 94.86(8) 1_555 5_555
Cu1 O1 O1 94.86(8) 1_555 7_555
Cu1 O1 O1 124.78(2) 1_555 9_555
Cu1 O1 O1 124.78(2) 1_555 10_555
O1 O1 O1 60.0(1) 32_555 36_555
O1 O1 O1 120.10(9) 32_555 30_455
O1 O1 O1 111.2(1) 32_555 35_455
O1 O1 O1 90 32_555 5_555
O1 O1 O1 140.6(1) 32_555 7_555
O1 O1 O1 59.99(6) 32_555 9_555
O1 O1 O1 155.9(1) 32_555 10_555
O1 O1 O1 111.2(1) 36_555 30_455
O1 O1 O1 59.55(8) 36_555 35_455
O1 O1 O1 59.99(6) 36_555 5_555
O1 O1 O1 86.70(9) 36_555 7_555
O1 O1 O1 90 36_555 9_555
O1 O1 O1 144.1(1) 36_555 10_555
O1 O1 O1 60.0(1) 30_455 35_455
O1 O1 O1 140.6(1) 30_455 5_555
O1 O1 O1 90 30_455 7_555
O1 O1 O1 155.9(1) 30_455 9_555
O1 O1 O1 59.99(6) 30_455 10_555
O1 O1 O1 86.70(9) 35_455 5_555
O1 O1 O1 59.99(6) 35_455 7_555
O1 O1 O1 144.1(1) 35_455 9_555
O1 O1 O1 90 35_455 10_555
O1 O1 O1 52.9(1) 5_555 7_555
O1 O1 O1 60 5_555 9_555
O1 O1 O1 103.10(8) 5_555 10_555
O1 O1 O1 103.10(8) 7_555 9_555
O1 O1 O1 60 7_555 10_555
O1 O1 O1 109.24(1) 9_555 10_555

loop_
_geom_bond_atom_site_label_1
_geom_bond_atom_site_label_2
_geom_bond_distance
_geom_bond_site_symmetry_2
La O1 2.628(2) 1_555
La O1 2.628(2) 4_555
La O1 2.628(2) 2_555
La O1 2.628(2) 3_555
La O1 2.628(2) 5_555
La O1 2.628(2) 8_555
La O1 2.628(2) 6_555
La O1 2.628(2) 7_555
La O1 2.628(2) 9_555
La O1 2.628(2) 12_555
La O1 2.628(2) 10_555
La O1 2.628(2) 11_555
Cu1 O1 1.887(2) 36_555
Cu1 O1 1.887(2) 34_555
Cu1 O1 1.887(2) 33_455
Cu1 O1 1.887(2) 35_455
Cu1 O1 2.824(3) 1_555
Cu1 O1 2.824(3) 2_565
Cu1 O1 2.824(3) 3_556
Cu1 O1 2.824(3) 4_566
Fe1 O1 1.9995(8) 1_555
Fe1 O1 1.9995(8) 28_555
Fe1 O1 1.9995(8) 5_555
Fe1 O1 1.9995(8) 32_555
Fe1 O1 1.9995(8) 9_555
Fe1 O1 1.9995(8) 36_555
O1 Cu1 1.887(2) 29_454
O1 Fe1 1.9995(8) 1_555
O1 Fe1 1.9995(8) 16_555
O1 O1 2.521(5) 3_555
O1 La 2.628(2) 1_555
O1 O1 2.808(4) 2_565
O1 Cu1 2.824(3) 1_555
O1 O1 2.827(3) 32_555
O1 O1 2.827(3) 36_555
O1 O1 2.827(3) 30_455
O1 O1 2.827(3) 35_455
O1 O1 2.828(3) 5_555
O1 O1 2.828(3) 7_555
O1 O1 2.828(3) 9_555
O1 O1 2.828(3) 10_555
